data_4342672
loop_
_publ_author_name
'Zitz, Rainer'
'Arp, Henning'
'Hlina, Johann'
'Walewska, Ma\/lgorzata'
'Marschner, Christoph'
'Szilv\'asi, Tibor'
'Blom, Burgert'
'Baumgartner, Judith'

_publ_section_title
;
 Open-Shell Lanthanide(II+) or -(III+) Complexes Bearing \s-Silyl and
 Silylene Ligands: Synthesis, Structure, and Bonding Analysis.
;
_journal_issue 7
_journal_name_full 'Inorganic chemistry'
_journal_page_first 3306
_journal_page_last 3315
_journal_paper_doi 10.1021/ic502991p
_journal_volume 54
_journal_year 2015
_chemical_formula_sum 'C39 H62 N2 O Si Sm'
_chemical_formula_weight 753.35
_chemical_name_systematic
;
 ?
;
_space_group_IT_number 14
_symmetry_cell_setting monoclinic
_symmetry_space_group_name_Hall '-P 2yn'
_symmetry_space_group_name_H-M 'P 1 21/n 1'
_atom_sites_solution_hydrogens geom
_atom_sites_solution_primary direct
_atom_sites_solution_secondary difmap
_audit_creation_method SHELXL-97
_cell_angle_alpha 90.00
_cell_angle_beta 92.5232(12)
_cell_angle_gamma 90.00
_cell_formula_units_Z 4
_cell_length_a 14.24887(19)
_cell_length_b 16.5538(2)
_cell_length_c 16.6349(2)
_cell_measurement_reflns_used 8629
_cell_measurement_temperature 100(2)
_cell_measurement_theta_max 73.4820
_cell_measurement_theta_min 3.9880
_cell_volume 3919.92(8)
_computing_cell_refinement 'Bruker XSCANS'
_computing_data_collection 'Bruker XSCANS'
_computing_data_reduction 'Bruker SHELXTL'
_computing_molecular_graphics 'Bruker SHELXTL'
_computing_publication_material 'Bruker SHELXTL'
_computing_structure_refinement 'SHELXL-97 (Sheldrick, 1997)'
_computing_structure_solution 'SHELXS-97 (Sheldrick, 1990)'
_diffrn_ambient_temperature 100(2)
_diffrn_detector_area_resol_mean 5.2717
_diffrn_measured_fraction_theta_full 0.972
_diffrn_measured_fraction_theta_max 0.972
_diffrn_measurement_device_type 'SuperNova, Single source at offset, Atlas'
_diffrn_measurement_method '\w scans'
_diffrn_radiation_monochromator mirror
_diffrn_radiation_source 'sealed X-ray tube'
_diffrn_radiation_type CuK\a
_diffrn_radiation_wavelength 1.54184
_diffrn_reflns_av_R_equivalents 0.0771
_diffrn_reflns_av_sigmaI/netI 0.0894
_diffrn_reflns_limit_h_max 17
_diffrn_reflns_limit_h_min -15
_diffrn_reflns_limit_k_max 20
_diffrn_reflns_limit_k_min -20
_diffrn_reflns_limit_l_max 20
_diffrn_reflns_limit_l_min -20
_diffrn_reflns_number 16047
_diffrn_reflns_theta_full 73.66
_diffrn_reflns_theta_max 73.6614
_diffrn_reflns_theta_min 3.1044
_exptl_absorpt_coefficient_mu 11.752
_exptl_absorpt_correction_T_max 0.5911
_exptl_absorpt_correction_T_min 0.1648
_exptl_absorpt_correction_type multi-scan
_exptl_absorpt_process_details SADABS
_exptl_crystal_colour green
_exptl_crystal_density_diffrn 1.277
_exptl_crystal_density_method 'not measured'
_exptl_crystal_description rod
_exptl_crystal_F_000 1576
_exptl_crystal_size_max 0.24
_exptl_crystal_size_mid 0.09
_exptl_crystal_size_min 0.05
_refine_diff_density_max 3.813
_refine_diff_density_min -1.954
_refine_diff_density_rms 0.175
_refine_ls_extinction_method none
_refine_ls_goodness_of_fit_ref 1.090
_refine_ls_hydrogen_treatment mixed
_refine_ls_matrix_type full
_refine_ls_number_parameters 416
_refine_ls_number_reflns 7695
_refine_ls_number_restraints 0
_refine_ls_restrained_S_all 1.090
_refine_ls_R_factor_all 0.0772
_refine_ls_R_factor_gt 0.0686
_refine_ls_shift/su_max 0.011
_refine_ls_shift/su_mean 0.000
_refine_ls_structure_factor_coef Fsqd
_refine_ls_weighting_details 'calc w=1/[\s^2^(Fo^2^)+(0.1003P)^2^+4.3391P] where P=(Fo^2^+2Fc^2^)/3'
_refine_ls_weighting_scheme calc
_refine_ls_wR_factor_gt 0.1723
_refine_ls_wR_factor_ref 0.1820
_reflns_number_gt 6712
_reflns_number_total 7695
_reflns_threshold_expression >2sigma(I)
_cod_data_source_file ic502991p_si_001.cif
_cod_data_source_block 5_cu-476
_cod_depositor_comments 'Adding full bibliography for 4342667--4342674.cif.'
_cod_original_cell_volume 3919.91(9)
_cod_original_sg_symbol_H-M P2(1)/n
_cod_database_code 4342672

loop_
_symmetry_equiv_pos_as_xyz
'x, y, z'
'-x+1/2, y+1/2, -z+1/2'
'-x, -y, -z'
'x-1/2, -y-1/2, z-1/2'

loop_
_atom_site_label
_atom_site_type_symbol
_atom_site_fract_x
_atom_site_fract_y
_atom_site_fract_z
_atom_site_U_iso_or_equiv
_atom_site_adp_type
_atom_site_occupancy
_atom_site_symmetry_multiplicity
_atom_site_calc_flag
_atom_site_refinement_flags
Sm1 Sm 0.71054(2) 0.428016(17) 1.040535(16) 0.01891(14) Uani 1 1 d .
Si1 Si 0.74143(12) 0.25798(9) 0.92584(9) 0.0210(3) Uani 1 1 d .
N1 N 0.8185(4) 0.1685(3) 0.9495(3) 0.0215(10) Uani 1 1 d .
N2 N 0.6695(4) 0.1643(3) 0.9382(3) 0.0234(10) Uani 1 1 d .
O1 O 0.7450(4) 0.2756(3) 0.8287(2) 0.0301(10) Uani 1 1 d .
C1 C 0.6687(4) 0.3882(4) 1.2016(3) 0.0234(12) Uani 1 1 d .
C2 C 0.7493(5) 0.3395(4) 1.1850(3) 0.0250(12) Uani 1 1 d .
C3 C 0.7954(5) 0.4735(4) 1.1897(4) 0.0269(13) Uani 1 1 d .
C4 C 0.8263(4) 0.3933(4) 1.1774(3) 0.0249(13) Uani 1 1 d .
C5 C 0.6978(4) 0.4696(4) 1.2037(3) 0.0245(12) Uani 1 1 d .
C6 C 0.6373(5) 0.5396(5) 1.2291(4) 0.0393(17) Uani 1 1 d .
H6A H 0.5986 0.5586 1.1828 0.059 Uiso 1 1 calc R
H6B H 0.6776 0.5837 1.2494 0.059 Uiso 1 1 calc R
H6C H 0.5966 0.5217 1.2717 0.059 Uiso 1 1 calc R
C7 C 0.8569(5) 0.5459(5) 1.2003(4) 0.0381(16) Uani 1 1 d .
H7A H 0.8787 0.5503 1.2568 0.057 Uiso 1 1 calc R
H7B H 0.8213 0.5945 1.1846 0.057 Uiso 1 1 calc R
H7C H 0.9111 0.5405 1.1664 0.057 Uiso 1 1 calc R
C8 C 0.5778(5) 0.3543(5) 1.2270(4) 0.0415(18) Uani 1 1 d .
H8A H 0.5842 0.3375 1.2835 0.062 Uiso 1 1 calc R
H8B H 0.5607 0.3075 1.1934 0.062 Uiso 1 1 calc R
H8C H 0.5287 0.3955 1.2209 0.062 Uiso 1 1 calc R
C9 C 0.9269(5) 0.3682(5) 1.1651(5) 0.0423(18) Uani 1 1 d .
H9A H 0.9486 0.3327 1.2092 0.063 Uiso 1 1 calc R
H9B H 0.9669 0.4164 1.1643 0.063 Uiso 1 1 calc R
H9C H 0.9302 0.3395 1.1138 0.063 Uiso 1 1 calc R
C10 C 0.7528(6) 0.2501(4) 1.1838(5) 0.0393(17) Uani 1 1 d .
H10A H 0.7573 0.2313 1.1283 0.059 Uiso 1 1 calc R
H10B H 0.6956 0.2283 1.2063 0.059 Uiso 1 1 calc R
H10C H 0.8077 0.2314 1.2161 0.059 Uiso 1 1 calc R
C11 C 0.7939(5) 0.5622(4) 0.9664(4) 0.0311(16) Uani 1 1 d .
C12 C 0.7072(5) 0.5936(4) 0.9931(4) 0.0307(14) Uani 1 1 d .
C13 C 0.8900(6) 0.5890(6) 0.9924(6) 0.049(2) Uani 1 1 d .
H13A H 0.9295 0.5417 1.0042 0.074 Uiso 1 1 calc R
H13B H 0.8869 0.6224 1.0409 0.074 Uiso 1 1 calc R
H13C H 0.9169 0.6207 0.9494 0.074 Uiso 1 1 calc R
C14 C 0.6947(7) 0.6636(5) 1.0505(5) 0.051(2) Uani 1 1 d .
H14A H 0.7540 0.6736 1.0809 0.076 Uiso 1 1 calc R
H14B H 0.6457 0.6502 1.0878 0.076 Uiso 1 1 calc R
H14C H 0.6764 0.7120 1.0199 0.076 Uiso 1 1 calc R
C15 C 0.6330(5) 0.5559(4) 0.9464(4) 0.0284(13) Uani 1 1 d .
C16 C 0.5324(6) 0.5822(5) 0.9519(5) 0.0415(18) Uani 1 1 d .
H16A H 0.5244 0.6361 0.9282 0.062 Uiso 1 1 calc R
H16B H 0.5161 0.5838 1.0085 0.062 Uiso 1 1 calc R
H16C H 0.4913 0.5438 0.9226 0.062 Uiso 1 1 calc R
C17 C 0.6216(5) 0.4551(4) 0.8271(4) 0.0331(14) Uani 1 1 d .
H17A H 0.5624 0.4352 0.8475 0.050 Uiso 1 1 calc R
H17B H 0.6606 0.4092 0.8121 0.050 Uiso 1 1 calc R
H17C H 0.6083 0.4891 0.7797 0.050 Uiso 1 1 calc R
C18 C 0.6729(4) 0.5037(4) 0.8913(4) 0.0251(12) Uani 1 1 d .
C19 C 0.7720(4) 0.5056(4) 0.9049(4) 0.0253(12) Uani 1 1 d .
C20 C 0.8434(6) 0.4623(5) 0.8551(5) 0.0404(17) Uani 1 1 d .
H20A H 0.8727 0.5012 0.8194 0.061 Uiso 1 1 calc R
H20B H 0.8118 0.4201 0.8227 0.061 Uiso 1 1 calc R
H20C H 0.8918 0.4378 0.8909 0.061 Uiso 1 1 calc R
C21 C 0.7511(6) 0.2353(4) 0.7520(4) 0.0401(18) Uani 1 1 d .
C22 C 0.6661(6) 0.2633(7) 0.6998(5) 0.055(2) Uani 1 1 d .
H22A H 0.6085 0.2424 0.7222 0.083 Uiso 1 1 calc R
H22B H 0.6715 0.2430 0.6449 0.083 Uiso 1 1 calc R
H22C H 0.6641 0.3225 0.6990 0.083 Uiso 1 1 calc R
C23 C 0.8398(7) 0.2650(8) 0.7149(5) 0.073(3) Uani 1 1 d .
H23A H 0.8393 0.3241 0.7129 0.109 Uiso 1 1 calc R
H23B H 0.8430 0.2433 0.6603 0.109 Uiso 1 1 calc R
H23C H 0.8947 0.2467 0.7476 0.109 Uiso 1 1 calc R
C24 C 0.7475(14) 0.1443(6) 0.7592(6) 0.121(7) Uani 1 1 d .
H24A H 0.8049 0.1250 0.7876 0.182 Uiso 1 1 calc R
H24B H 0.7426 0.1203 0.7053 0.182 Uiso 1 1 calc R
H24C H 0.6928 0.1287 0.7893 0.182 Uiso 1 1 calc R
C25 C 0.9213(4) 0.1547(4) 0.9680(4) 0.0269(13) Uani 1 1 d .
C26 C 0.9568(5) 0.0829(4) 0.9194(5) 0.0396(17) Uani 1 1 d .
H26A H 0.9265 0.0332 0.9370 0.059 Uiso 1 1 calc R
H26B H 1.0250 0.0780 0.9282 0.059 Uiso 1 1 calc R
H26C H 0.9416 0.0916 0.8621 0.059 Uiso 1 1 calc R
C27 C 0.9420(5) 0.1398(5) 1.0570(4) 0.0365(16) Uani 1 1 d .
H27A H 0.9213 0.1864 1.0879 0.055 Uiso 1 1 calc R
H27B H 1.0097 0.1320 1.0669 0.055 Uiso 1 1 calc R
H27C H 0.9085 0.0914 1.0737 0.055 Uiso 1 1 calc R
C28 C 0.9700(5) 0.2310(4) 0.9414(5) 0.0388(16) Uani 1 1 d .
H28A H 0.9558 0.2400 0.8839 0.058 Uiso 1 1 calc R
H28B H 1.0380 0.2252 0.9510 0.058 Uiso 1 1 calc R
H28C H 0.9477 0.2771 0.9722 0.058 Uiso 1 1 calc R
C29 C 0.5413(6) 0.0645(5) 0.9110(7) 0.050(2) Uani 1 1 d .
H29A H 0.5616 0.0598 0.8557 0.075 Uiso 1 1 calc R
H29B H 0.4731 0.0575 0.9116 0.075 Uiso 1 1 calc R
H29C H 0.5723 0.0227 0.9444 0.075 Uiso 1 1 calc R
C30 C 0.5680(5) 0.1482(4) 0.9445(4) 0.0311(14) Uani 1 1 d .
C31 C 0.5383(5) 0.1537(5) 1.0316(5) 0.0447(18) Uani 1 1 d .
H31A H 0.5718 0.1126 1.0641 0.067 Uiso 1 1 calc R
H31B H 0.4705 0.1445 1.0334 0.067 Uiso 1 1 calc R
H31C H 0.5535 0.2075 1.0531 0.067 Uiso 1 1 calc R
C32 C 0.5168(5) 0.2129(5) 0.8937(5) 0.0417(17) Uani 1 1 d .
H32A H 0.5334 0.2665 0.9150 0.062 Uiso 1 1 calc R
H32B H 0.4488 0.2049 0.8958 0.062 Uiso 1 1 calc R
H32C H 0.5354 0.2089 0.8378 0.062 Uiso 1 1 calc R
C33 C 0.7456(5) 0.1218(3) 0.9627(3) 0.0216(12) Uani 1 1 d .
C34 C 0.7340(5) -0.0538(4) 1.1071(4) 0.0323(14) Uani 1 1 d .
H34 H 0.7250 -0.0632 1.1625 0.039 Uiso 1 1 calc R
C35 C 0.7455(4) 0.0381(3) 0.9958(4) 0.0208(11) Uani 1 1 d .
C36 C 0.7345(5) 0.0248(4) 1.0772(4) 0.0267(13) Uani 1 1 d .
H36 H 0.7274 0.0693 1.1126 0.032 Uiso 1 1 calc R
C37 C 0.7466(5) -0.1177(4) 1.0560(4) 0.0340(15) Uani 1 1 d .
H37 H 0.7476 -0.1713 1.0766 0.041 Uiso 1 1 calc R
C38 C 0.7568(5) -0.0269(4) 0.9458(4) 0.0302(14) Uani 1 1 d .
H38 H 0.7640 -0.0183 0.8899 0.036 Uiso 1 1 calc R
C39 C 0.7578(6) -0.1049(4) 0.9758(5) 0.0395(17) Uani 1 1 d .
H39 H 0.7661 -0.1494 0.9407 0.047 Uiso 1 1 calc R

loop_
_atom_site_aniso_label
_atom_site_aniso_U_11
_atom_site_aniso_U_22
_atom_site_aniso_U_33
_atom_site_aniso_U_23
_atom_site_aniso_U_13
_atom_site_aniso_U_12
Sm1 0.0269(2) 0.0138(2) 0.01575(19) 0.00000(10) -0.00243(12) -0.00118(11)
Si1 0.0304(8) 0.0137(7) 0.0187(7) -0.0011(6) -0.0003(6) 0.0009(6)
N1 0.024(2) 0.014(2) 0.027(2) -0.0017(19) -0.0015(19) 0.000(2)
N2 0.020(2) 0.017(2) 0.033(3) -0.002(2) -0.004(2) 0.000(2)
O1 0.050(3) 0.020(2) 0.020(2) -0.0034(17) -0.0009(18) 0.002(2)
C1 0.023(3) 0.031(3) 0.016(2) 0.000(2) 0.002(2) 0.000(3)
C2 0.031(3) 0.026(3) 0.018(3) 0.008(2) -0.001(2) 0.006(3)
C3 0.027(3) 0.033(3) 0.020(3) -0.002(2) -0.006(2) 0.000(3)
C4 0.020(3) 0.034(3) 0.020(3) -0.001(2) -0.006(2) -0.004(3)
C5 0.031(3) 0.028(3) 0.014(2) -0.003(2) -0.006(2) 0.001(3)
C6 0.039(4) 0.042(4) 0.036(4) -0.017(3) -0.010(3) 0.009(3)
C7 0.038(4) 0.040(4) 0.036(4) -0.010(3) -0.004(3) -0.010(3)
C8 0.031(4) 0.061(5) 0.033(3) -0.003(3) 0.010(3) -0.011(3)
C9 0.022(3) 0.056(5) 0.049(4) -0.004(4) 0.002(3) 0.006(3)
C10 0.046(4) 0.031(4) 0.042(4) 0.010(3) 0.005(3) -0.001(3)
C11 0.038(4) 0.027(3) 0.029(3) 0.014(3) 0.002(3) -0.011(3)
C12 0.042(4) 0.016(3) 0.034(3) 0.002(3) -0.004(3) -0.003(3)
C13 0.040(4) 0.049(4) 0.059(5) -0.004(4) 0.007(4) -0.023(4)
C14 0.069(6) 0.027(4) 0.057(5) -0.006(3) 0.000(4) 0.012(4)
C15 0.030(3) 0.023(3) 0.032(3) 0.007(3) -0.004(3) 0.010(3)
C16 0.038(4) 0.040(4) 0.047(4) 0.001(3) -0.003(3) 0.019(3)
C17 0.035(4) 0.030(3) 0.034(3) -0.006(3) -0.007(3) 0.003(3)
C18 0.026(3) 0.025(3) 0.025(3) 0.008(2) 0.001(2) 0.000(3)
C19 0.025(3) 0.019(3) 0.032(3) 0.008(2) 0.004(2) -0.001(2)
C20 0.040(4) 0.042(4) 0.040(4) 0.000(3) 0.020(3) -0.005(3)
C21 0.074(6) 0.029(4) 0.017(3) -0.004(3) -0.001(3) 0.011(4)
C22 0.049(5) 0.090(7) 0.027(4) -0.013(4) 0.000(3) -0.014(5)
C23 0.044(5) 0.139(11) 0.037(4) -0.034(6) 0.008(4) 0.011(6)
C24 0.30(2) 0.036(5) 0.025(4) -0.015(4) 0.003(7) 0.030(8)
C25 0.024(3) 0.026(3) 0.032(3) -0.002(3) 0.003(2) 0.003(3)
C26 0.030(4) 0.032(3) 0.058(5) -0.014(3) 0.010(3) -0.001(3)
C27 0.028(3) 0.048(4) 0.032(3) 0.001(3) -0.004(3) 0.004(3)
C28 0.031(4) 0.032(4) 0.052(4) 0.004(3) -0.004(3) -0.010(3)
C29 0.034(4) 0.040(4) 0.076(6) -0.013(4) -0.006(4) -0.003(3)
C30 0.024(3) 0.025(3) 0.043(4) 0.001(3) -0.004(3) 0.003(3)
C31 0.033(4) 0.053(5) 0.048(4) 0.005(4) 0.004(3) -0.001(4)
C32 0.028(4) 0.045(4) 0.052(4) 0.011(4) 0.000(3) 0.013(3)
C33 0.033(3) 0.010(2) 0.022(3) -0.006(2) -0.003(2) 0.000(2)
C34 0.042(4) 0.029(3) 0.024(3) 0.005(3) -0.006(3) -0.006(3)
C35 0.021(3) 0.013(3) 0.028(3) 0.000(2) -0.002(2) 0.000(2)
C36 0.032(3) 0.021(3) 0.027(3) -0.004(2) -0.006(2) -0.003(3)
C37 0.039(4) 0.021(3) 0.040(4) 0.005(3) -0.009(3) -0.011(3)
C38 0.037(4) 0.022(3) 0.032(3) -0.007(3) 0.002(3) -0.007(3)
C39 0.054(5) 0.019(3) 0.045(4) -0.007(3) 0.001(3) -0.006(3)

loop_
_atom_type_symbol
_atom_type_description
_atom_type_scat_dispersion_real
_atom_type_scat_dispersion_imag
_atom_type_scat_source
C C 0.0181 0.0091 'International Tables Vol C Tables 4.2.6.8 and 6.1.1.4'
H H 0.0000 0.0000 'International Tables Vol C Tables 4.2.6.8 and 6.1.1.4'
N N 0.0311 0.0180 'International Tables Vol C Tables 4.2.6.8 and 6.1.1.4'
O O 0.0492 0.0322 'International Tables Vol C Tables 4.2.6.8 and 6.1.1.4'
Si Si 0.2541 0.3302 'International Tables Vol C Tables 4.2.6.8 and 6.1.1.4'
Sm Sm -5.3236 12.2178 'International Tables Vol C Tables 4.2.6.8 and 6.1.1.4'

loop_
_geom_angle_atom_site_label_1
_geom_angle_atom_site_label_2
_geom_angle_atom_site_label_3
_geom_angle
C19 Sm1 C18 29.47(17)
C19 Sm1 C4 123.98(19)
C18 Sm1 C4 152.68(19)
C19 Sm1 C5 135.08(19)
C18 Sm1 C5 136.45(19)
C4 Sm1 C5 47.88(18)
C19 Sm1 C3 117.04(19)
C18 Sm1 C3 135.80(19)
C4 Sm1 C3 29.16(19)
C5 Sm1 C3 29.28(18)
C19 Sm1 C11 29.2(2)
C18 Sm1 C11 48.09(19)
C4 Sm1 C11 105.73(19)
C5 Sm1 C11 105.9(2)
C3 Sm1 C11 90.1(2)
C19 Sm1 C15 48.14(19)
C18 Sm1 C15 28.73(19)
C4 Sm1 C15 143.3(2)
C5 Sm1 C15 108.07(19)
C3 Sm1 C15 115.4(2)
C11 Sm1 C15 48.1(2)
C19 Sm1 C1 163.72(19)
C18 Sm1 C1 153.44(18)
C4 Sm1 C1 47.94(17)
C5 Sm1 C1 28.82(19)
C3 Sm1 C1 48.08(18)
C11 Sm1 C1 134.53(19)
C15 Sm1 C1 126.94(19)
C19 Sm1 C2 150.31(18)
C18 Sm1 C2 175.45(18)
C4 Sm1 C2 29.11(18)
C5 Sm1 C2 47.97(18)
C3 Sm1 C2 48.25(18)
C11 Sm1 C2 134.6(2)
C15 Sm1 C2 155.31(19)
C1 Sm1 C2 29.29(17)
C19 Sm1 C12 48.04(19)
C18 Sm1 C12 47.69(19)
C4 Sm1 C12 115.01(19)
C5 Sm1 C12 91.77(19)
C3 Sm1 C12 89.32(19)
C11 Sm1 C12 29.1(2)
C15 Sm1 C12 29.09(19)
C1 Sm1 C12 118.76(19)
C2 Sm1 C12 136.75(19)
C19 Sm1 Si1 82.81(13)
C18 Sm1 Si1 84.20(13)
C4 Sm1 Si1 101.38(14)
C5 Sm1 Si1 138.65(13)
C3 Sm1 Si1 130.36(14)
C11 Sm1 Si1 109.54(15)
C15 Sm1 Si1 111.22(14)
C1 Sm1 Si1 111.71(13)
C2 Sm1 Si1 91.27(13)
C12 Sm1 Si1 129.33(14)
O1 Si1 N1 107.6(2)
O1 Si1 N2 107.2(2)
N1 Si1 N2 68.9(2)
O1 Si1 Sm1 114.23(16)
N1 Si1 Sm1 128.16(16)
N2 Si1 Sm1 122.14(18)
C33 N1 C25 130.2(5)
C33 N1 Si1 92.3(4)
C25 N1 Si1 136.0(4)
C33 N2 C30 131.7(5)
C33 N2 Si1 91.6(4)
C30 N2 Si1 134.2(4)
C21 O1 Si1 142.3(4)
C5 C1 C2 107.8(5)
C5 C1 C8 127.7(6)
C2 C1 C8 123.6(6)
C5 C1 Sm1 74.3(3)
C2 C1 Sm1 75.4(3)
C8 C1 Sm1 125.0(4)
C4 C2 C1 106.9(6)
C4 C2 C10 126.8(6)
C1 C2 C10 126.1(6)
C4 C2 Sm1 74.0(3)
C1 C2 Sm1 75.3(3)
C10 C2 Sm1 120.6(4)
C4 C3 C5 107.0(6)
C4 C3 C7 125.9(6)
C5 C3 C7 126.3(6)
C4 C3 Sm1 75.3(3)
C5 C3 Sm1 75.3(3)
C7 C3 Sm1 123.2(4)
C3 C4 C2 109.2(6)
C3 C4 C9 125.3(6)
C2 C4 C9 125.3(6)
C3 C4 Sm1 75.5(3)
C2 C4 Sm1 76.9(3)
C9 C4 Sm1 118.1(4)
C1 C5 C3 109.1(6)
C1 C5 C6 124.6(6)
C3 C5 C6 125.7(6)
C1 C5 Sm1 76.9(3)
C3 C5 Sm1 75.4(3)
C6 C5 Sm1 121.2(4)
C19 C11 C12 107.5(6)
C19 C11 C13 125.5(7)
C12 C11 C13 126.8(7)
C19 C11 Sm1 73.3(3)
C12 C11 Sm1 76.4(4)
C13 C11 Sm1 120.5(5)
C15 C12 C11 107.6(6)
C15 C12 C14 124.9(7)
C11 C12 C14 126.9(7)
C15 C12 Sm1 74.5(4)
C11 C12 Sm1 74.4(4)
C14 C12 Sm1 124.1(5)
C18 C15 C12 108.2(6)
C18 C15 C16 129.4(6)
C12 C15 C16 121.7(7)
C18 C15 Sm1 74.9(3)
C12 C15 Sm1 76.4(4)
C16 C15 Sm1 122.2(5)
C15 C18 C19 108.2(6)
C15 C18 C17 126.7(6)
C19 C18 C17 125.1(6)
C15 C18 Sm1 76.3(4)
C19 C18 Sm1 73.7(3)
C17 C18 Sm1 117.2(4)
C11 C19 C18 108.4(6)
C11 C19 C20 125.2(6)
C18 C19 C20 126.0(6)
C11 C19 Sm1 77.5(4)
C18 C19 Sm1 76.8(3)
C20 C19 Sm1 118.0(4)
O1 C21 C24 112.7(6)
O1 C21 C23 107.1(7)
C24 C21 C23 112.8(10)
O1 C21 C22 106.5(6)
C24 C21 C22 108.6(9)
C23 C21 C22 108.9(7)
N1 C25 C28 105.7(5)
N1 C25 C27 111.8(5)
C28 C25 C27 110.3(6)
N1 C25 C26 110.6(5)
C28 C25 C26 109.0(6)
C27 C25 C26 109.4(6)
N2 C30 C31 111.6(6)
N2 C30 C32 106.2(6)
C31 C30 C32 109.7(6)
N2 C30 C29 111.3(6)
C31 C30 C29 108.8(7)
C32 C30 C29 109.1(6)
N1 C33 N2 105.9(5)
N1 C33 C35 128.2(6)
N2 C33 C35 125.9(6)
C37 C34 C36 119.8(6)
C38 C35 C36 119.2(6)
C38 C35 C33 120.2(6)
C36 C35 C33 120.6(5)
C35 C36 C34 119.9(6)
C39 C37 C34 120.5(6)
C35 C38 C39 120.8(7)
C37 C39 C38 119.8(7)

loop_
_geom_bond_atom_site_label_1
_geom_bond_atom_site_label_2
_geom_bond_distance
Sm1 C19 2.772(6)
Sm1 C18 2.812(6)
Sm1 C4 2.812(6)
Sm1 C5 2.814(6)
Sm1 C3 2.815(6)
Sm1 C11 2.826(6)
Sm1 C15 2.829(6)
Sm1 C1 2.848(6)
Sm1 C2 2.848(6)
Sm1 C12 2.853(6)
Sm1 Si1 3.4396(15)
Si1 O1 1.645(4)
Si1 N1 1.875(5)
Si1 N2 1.876(5)
N1 C33 1.320(8)
N1 C25 1.501(8)
N2 C33 1.340(8)
N2 C30 1.478(8)
O1 C21 1.445(8)
C1 C5 1.409(9)
C1 C2 1.440(9)
C1 C8 1.491(9)
C2 C4 1.423(9)
C2 C10 1.481(9)
C3 C4 1.417(10)
C3 C5 1.422(9)
C3 C7 1.490(10)
C4 C9 1.514(9)
C5 C6 1.515(9)
C11 C19 1.412(10)
C11 C12 1.429(10)
C11 C13 1.486(10)
C12 C15 1.427(10)
C12 C14 1.517(10)
C15 C18 1.400(9)
C15 C16 1.503(10)
C17 C18 1.502(9)
C18 C19 1.421(8)
C19 C20 1.520(9)
C21 C24 1.511(12)
C21 C23 1.514(13)
C21 C22 1.530(11)
C25 C28 1.516(9)
C25 C27 1.518(9)
C25 C26 1.536(9)
C29 C30 1.536(10)
C30 C31 1.530(10)
C30 C32 1.530(9)
C33 C35 1.491(8)
C34 C37 1.374(10)
C34 C36 1.393(9)
C35 C38 1.375(9)
C35 C36 1.388(9)
C37 C39 1.368(11)
C38 C39 1.384(10)

loop_
_geom_torsion_atom_site_label_1
_geom_torsion_atom_site_label_2
_geom_torsion_atom_site_label_3
_geom_torsion_atom_site_label_4
_geom_torsion
C19 Sm1 Si1 O1 -19.1(2)
C18 Sm1 Si1 O1 10.5(2)
C4 Sm1 Si1 O1 -142.4(2)
C5 Sm1 Si1 O1 -178.6(3)
C3 Sm1 Si1 O1 -138.7(3)
C11 Sm1 Si1 O1 -31.0(3)
C15 Sm1 Si1 O1 20.5(3)
C1 Sm1 Si1 O1 168.5(2)
C2 Sm1 Si1 O1 -169.9(2)
C12 Sm1 Si1 O1 -6.2(3)
C19 Sm1 Si1 N1 121.8(3)
C18 Sm1 Si1 N1 151.5(3)
C4 Sm1 Si1 N1 -1.5(3)
C5 Sm1 Si1 N1 -37.7(3)
C3 Sm1 Si1 N1 2.2(3)
C11 Sm1 Si1 N1 109.9(3)
C15 Sm1 Si1 N1 161.4(3)
C1 Sm1 Si1 N1 -50.5(3)
C2 Sm1 Si1 N1 -29.0(3)
C12 Sm1 Si1 N1 134.8(3)
C19 Sm1 Si1 N2 -150.8(2)
C18 Sm1 Si1 N2 -121.2(2)
C4 Sm1 Si1 N2 85.9(2)
C5 Sm1 Si1 N2 49.7(3)
C3 Sm1 Si1 N2 89.6(3)
C11 Sm1 Si1 N2 -162.7(2)
C15 Sm1 Si1 N2 -111.2(2)
C1 Sm1 Si1 N2 36.8(2)
C2 Sm1 Si1 N2 58.4(2)
C12 Sm1 Si1 N2 -137.8(3)
O1 Si1 N1 C33 -109.2(4)
N2 Si1 N1 C33 -7.1(3)
Sm1 Si1 N1 C33 107.9(3)
O1 Si1 N1 C25 84.5(6)
N2 Si1 N1 C25 -173.4(6)
Sm1 Si1 N1 C25 -58.4(6)
O1 Si1 N2 C33 109.8(4)
N1 Si1 N2 C33 7.0(3)
Sm1 Si1 N2 C33 -115.7(3)
O1 Si1 N2 C30 -87.3(6)
N1 Si1 N2 C30 169.9(6)
Sm1 Si1 N2 C30 47.2(6)
N1 Si1 O1 C21 35.3(9)
N2 Si1 O1 C21 -37.5(9)
Sm1 Si1 O1 C21 -176.0(8)
C19 Sm1 C1 C5 10.3(8)
C18 Sm1 C1 C5 -74.1(5)
C4 Sm1 C1 C5 76.5(4)
C3 Sm1 C1 C5 36.9(3)
C11 Sm1 C1 C5 8.5(5)
C15 Sm1 C1 C5 -55.9(4)
C2 Sm1 C1 C5 113.6(5)
C12 Sm1 C1 C5 -22.4(4)
Si1 Sm1 C1 C5 162.3(3)
C19 Sm1 C1 C2 -103.3(7)
C18 Sm1 C1 C2 172.2(4)
C4 Sm1 C1 C2 -37.2(4)
C5 Sm1 C1 C2 -113.6(5)
C3 Sm1 C1 C2 -76.8(4)
C11 Sm1 C1 C2 -105.1(4)
C15 Sm1 C1 C2 -169.5(4)
C12 Sm1 C1 C2 -136.1(4)
Si1 Sm1 C1 C2 48.6(4)
C19 Sm1 C1 C8 135.7(7)
C18 Sm1 C1 C8 51.2(8)
C4 Sm1 C1 C8 -158.2(7)
C5 Sm1 C1 C8 125.3(8)
C3 Sm1 C1 C8 162.2(7)
C11 Sm1 C1 C8 133.9(6)
C15 Sm1 C1 C8 69.5(6)
C2 Sm1 C1 C8 -121.0(8)
C12 Sm1 C1 C8 102.9(6)
Si1 Sm1 C1 C8 -72.4(6)
C5 C1 C2 C4 0.1(6)
C8 C1 C2 C4 -169.5(6)
Sm1 C1 C2 C4 67.9(4)
C5 C1 C2 C10 174.9(6)
C8 C1 C2 C10 5.3(9)
Sm1 C1 C2 C10 -117.4(6)
C5 C1 C2 Sm1 -67.8(4)
C8 C1 C2 Sm1 122.6(6)
C19 Sm1 C2 C4 33.8(6)
C18 Sm1 C2 C4 117(2)
C5 Sm1 C2 C4 -76.3(4)
C3 Sm1 C2 C4 -36.6(4)
C11 Sm1 C2 C4 -8.0(5)
C15 Sm1 C2 C4 -92.3(6)
C1 Sm1 C2 C4 -112.7(5)
C12 Sm1 C2 C4 -50.1(5)
Si1 Sm1 C2 C4 111.5(4)
C19 Sm1 C2 C1 146.6(4)
C18 Sm1 C2 C1 -130(2)
C4 Sm1 C2 C1 112.7(5)
C5 Sm1 C2 C1 36.5(4)
C3 Sm1 C2 C1 76.2(4)
C11 Sm1 C2 C1 104.7(4)
C15 Sm1 C2 C1 20.4(7)
C12 Sm1 C2 C1 62.6(5)
Si1 Sm1 C2 C1 -135.8(4)
C19 Sm1 C2 C10 -89.8(6)
C18 Sm1 C2 C10 -7(3)
C4 Sm1 C2 C10 -123.7(7)
C5 Sm1 C2 C10 160.1(6)
C3 Sm1 C2 C10 -160.2(6)
C11 Sm1 C2 C10 -131.7(5)
C15 Sm1 C2 C10 144.0(6)
C1 Sm1 C2 C10 123.6(7)
C12 Sm1 C2 C10 -173.8(5)
Si1 Sm1 C2 C10 -12.2(5)
C19 Sm1 C3 C4 -111.9(4)
C18 Sm1 C3 C4 -140.6(4)
C5 Sm1 C3 C4 112.4(5)
C11 Sm1 C3 C4 -123.6(4)
C15 Sm1 C3 C4 -166.0(4)
C1 Sm1 C3 C4 76.2(4)
C2 Sm1 C3 C4 36.5(4)
C12 Sm1 C3 C4 -152.7(4)
Si1 Sm1 C3 C4 -7.5(4)
C19 Sm1 C3 C5 135.7(4)
C18 Sm1 C3 C5 107.0(4)
C4 Sm1 C3 C5 -112.4(5)
C11 Sm1 C3 C5 124.0(4)
C15 Sm1 C3 C5 81.6(4)
C1 Sm1 C3 C5 -36.3(4)
C2 Sm1 C3 C5 -75.9(4)
C12 Sm1 C3 C5 94.8(4)
Si1 Sm1 C3 C5 -119.9(3)
C19 Sm1 C3 C7 11.7(6)
C18 Sm1 C3 C7 -17.0(7)
C4 Sm1 C3 C7 123.5(7)
C5 Sm1 C3 C7 -124.0(7)
C11 Sm1 C3 C7 0.0(6)
C15 Sm1 C3 C7 -42.4(6)
C1 Sm1 C3 C7 -160.3(7)
C2 Sm1 C3 C7 160.1(7)
C12 Sm1 C3 C7 -29.2(6)
Si1 Sm1 C3 C7 116.1(5)
C5 C3 C4 C2 -1.0(6)
C7 C3 C4 C2 169.2(6)
Sm1 C3 C4 C2 -70.2(4)
C5 C3 C4 C9 -176.4(6)
C7 C3 C4 C9 -6.1(10)
Sm1 C3 C4 C9 114.4(6)
C5 C3 C4 Sm1 69.2(4)
C7 C3 C4 Sm1 -120.5(6)
C1 C2 C4 C3 0.5(6)
C10 C2 C4 C3 -174.2(6)
Sm1 C2 C4 C3 69.3(4)
C1 C2 C4 C9 175.9(6)
C10 C2 C4 C9 1.2(10)
Sm1 C2 C4 C9 -115.3(6)
C1 C2 C4 Sm1 -68.8(4)
C10 C2 C4 Sm1 116.5(6)
C19 Sm1 C4 C3 85.3(4)
C18 Sm1 C4 C3 74.7(6)
C5 Sm1 C4 C3 -37.5(4)
C11 Sm1 C4 C3 59.9(4)
C15 Sm1 C4 C3 21.5(5)
C1 Sm1 C4 C3 -76.7(4)
C2 Sm1 C4 C3 -114.2(5)
C12 Sm1 C4 C3 30.4(4)
Si1 Sm1 C4 C3 174.2(4)
C19 Sm1 C4 C2 -160.6(3)
C18 Sm1 C4 C2 -171.1(4)
C5 Sm1 C4 C2 76.6(4)
C3 Sm1 C4 C2 114.2(5)
C11 Sm1 C4 C2 174.1(4)
C15 Sm1 C4 C2 135.7(4)
C1 Sm1 C4 C2 37.4(4)
C12 Sm1 C4 C2 144.5(4)
Si1 Sm1 C4 C2 -71.6(4)
C19 Sm1 C4 C9 -37.4(6)
C18 Sm1 C4 C9 -47.9(7)
C5 Sm1 C4 C9 -160.2(6)
C3 Sm1 C4 C9 -122.6(7)
C11 Sm1 C4 C9 -62.7(5)
C15 Sm1 C4 C9 -101.1(6)
C1 Sm1 C4 C9 160.7(6)
C2 Sm1 C4 C9 123.2(7)
C12 Sm1 C4 C9 -92.2(5)
Si1 Sm1 C4 C9 51.6(5)
C2 C1 C5 C3 -0.7(6)
C8 C1 C5 C3 168.3(6)
Sm1 C1 C5 C3 -69.3(4)
C2 C1 C5 C6 -172.4(5)
C8 C1 C5 C6 -3.3(9)
Sm1 C1 C5 C6 119.1(6)
C2 C1 C5 Sm1 68.5(4)
C8 C1 C5 Sm1 -122.4(6)
C4 C3 C5 C1 1.0(6)
C7 C3 C5 C1 -169.1(6)
Sm1 C3 C5 C1 70.3(4)
C4 C3 C5 C6 172.6(6)
C7 C3 C5 C6 2.4(10)
Sm1 C3 C5 C6 -118.2(6)
C4 C3 C5 Sm1 -69.2(4)
C7 C3 C5 Sm1 120.6(6)
C19 Sm1 C5 C1 -175.9(3)
C18 Sm1 C5 C1 141.4(4)
C4 Sm1 C5 C1 -76.7(4)
C3 Sm1 C5 C1 -114.1(5)
C11 Sm1 C5 C1 -173.7(4)
C15 Sm1 C5 C1 135.9(4)
C2 Sm1 C5 C1 -37.1(3)
C12 Sm1 C5 C1 160.5(4)
Si1 Sm1 C5 C1 -25.4(5)
C19 Sm1 C5 C3 -61.8(4)
C18 Sm1 C5 C3 -104.6(4)
C4 Sm1 C5 C3 37.4(4)
C11 Sm1 C5 C3 -59.6(4)
C15 Sm1 C5 C3 -110.0(4)
C1 Sm1 C5 C3 114.1(5)
C2 Sm1 C5 C3 77.0(4)
C12 Sm1 C5 C3 -85.5(4)
Si1 Sm1 C5 C3 88.7(4)
C19 Sm1 C5 C6 61.3(6)
C18 Sm1 C5 C6 18.6(7)
C4 Sm1 C5 C6 160.6(6)
C3 Sm1 C5 C6 123.2(7)
C11 Sm1 C5 C6 63.6(6)
C15 Sm1 C5 C6 13.2(6)
C1 Sm1 C5 C6 -122.7(7)
C2 Sm1 C5 C6 -159.9(6)
C12 Sm1 C5 C6 37.7(6)
Si1 Sm1 C5 C6 -148.1(5)
C18 Sm1 C11 C19 -37.6(4)
C4 Sm1 C11 C19 133.3(4)
C5 Sm1 C11 C19 -176.8(4)
C3 Sm1 C11 C19 158.3(4)
C15 Sm1 C11 C19 -76.6(4)
C1 Sm1 C11 C19 179.0(3)
C2 Sm1 C11 C19 137.4(4)
C12 Sm1 C11 C19 -113.3(6)
Si1 Sm1 C11 C19 24.8(4)
C19 Sm1 C11 C12 113.3(6)
C18 Sm1 C11 C12 75.7(4)
C4 Sm1 C11 C12 -113.4(4)
C5 Sm1 C11 C12 -63.5(4)
C3 Sm1 C11 C12 -88.4(4)
C15 Sm1 C11 C12 36.7(4)
C1 Sm1 C11 C12 -67.7(5)
C2 Sm1 C11 C12 -109.3(4)
Si1 Sm1 C11 C12 138.1(4)
C19 Sm1 C11 C13 -121.7(8)
C18 Sm1 C11 C13 -159.4(7)
C4 Sm1 C11 C13 11.6(7)
C5 Sm1 C11 C13 61.5(7)
C3 Sm1 C11 C13 36.5(6)
C15 Sm1 C11 C13 161.7(7)
C1 Sm1 C11 C13 57.2(7)
C2 Sm1 C11 C13 15.6(8)
C12 Sm1 C11 C13 125.0(8)
Si1 Sm1 C11 C13 -96.9(6)
C19 C11 C12 C15 -0.5(7)
C13 C11 C12 C15 174.1(7)
Sm1 C11 C12 C15 -67.7(4)
C19 C11 C12 C14 -171.6(7)
C13 C11 C12 C14 3.0(12)
Sm1 C11 C12 C14 121.2(7)
C19 C11 C12 Sm1 67.3(4)
C13 C11 C12 Sm1 -118.1(7)
C19 Sm1 C12 C15 76.7(4)
C18 Sm1 C12 C15 36.6(4)
C4 Sm1 C12 C15 -169.1(4)
C5 Sm1 C12 C15 -125.7(4)
C3 Sm1 C12 C15 -154.8(4)
C11 Sm1 C12 C15 113.8(6)
C1 Sm1 C12 C15 -115.1(4)
C2 Sm1 C12 C15 -144.8(4)
Si1 Sm1 C12 C15 59.3(5)
C19 Sm1 C12 C11 -37.0(4)
C18 Sm1 C12 C11 -77.2(4)
C4 Sm1 C12 C11 77.2(4)
C5 Sm1 C12 C11 120.6(4)
C3 Sm1 C12 C11 91.4(4)
C15 Sm1 C12 C11 -113.8(6)
C1 Sm1 C12 C11 131.2(4)
C2 Sm1 C12 C11 101.5(4)
Si1 Sm1 C12 C11 -54.4(4)
C19 Sm1 C12 C14 -161.3(7)
C18 Sm1 C12 C14 158.5(7)
C4 Sm1 C12 C14 -47.2(7)
C5 Sm1 C12 C14 -3.7(6)
C3 Sm1 C12 C14 -32.9(6)
C11 Sm1 C12 C14 -124.3(8)
C15 Sm1 C12 C14 121.9(8)
C1 Sm1 C12 C14 6.9(7)
C2 Sm1 C12 C14 -22.8(8)
Si1 Sm1 C12 C14 -178.7(5)
C11 C12 C15 C18 -1.2(7)
C14 C12 C15 C18 170.1(7)
Sm1 C12 C15 C18 -68.8(4)
C11 C12 C15 C16 -172.7(6)
C14 C12 C15 C16 -1.4(11)
Sm1 C12 C15 C16 119.7(6)
C11 C12 C15 Sm1 67.7(4)
C14 C12 C15 Sm1 -121.0(7)
C19 Sm1 C15 C18 37.1(4)
C4 Sm1 C15 C18 130.2(4)
C5 Sm1 C15 C18 172.2(4)
C3 Sm1 C15 C18 141.6(4)
C11 Sm1 C15 C18 76.7(4)
C1 Sm1 C15 C18 -163.0(4)
C2 Sm1 C15 C18 -175.4(4)
C12 Sm1 C15 C18 113.5(6)
Si1 Sm1 C15 C18 -21.0(4)
C19 Sm1 C15 C12 -76.4(4)
C18 Sm1 C15 C12 -113.5(6)
C4 Sm1 C15 C12 16.7(6)
C5 Sm1 C15 C12 58.7(4)
C3 Sm1 C15 C12 28.1(5)
C11 Sm1 C15 C12 -36.8(4)
C1 Sm1 C15 C12 83.5(5)
C2 Sm1 C15 C12 71.2(6)
Si1 Sm1 C15 C12 -134.5(4)
C19 Sm1 C15 C16 164.5(7)
C18 Sm1 C15 C16 127.4(8)
C4 Sm1 C15 C16 -102.5(6)
C5 Sm1 C15 C16 -60.5(6)
C3 Sm1 C15 C16 -91.0(6)
C11 Sm1 C15 C16 -155.9(7)
C1 Sm1 C15 C16 -35.6(6)
C2 Sm1 C15 C16 -48.0(8)
C12 Sm1 C15 C16 -119.1(8)
Si1 Sm1 C15 C16 106.4(6)
C12 C15 C18 C19 2.4(7)
C16 C15 C18 C19 173.0(7)
Sm1 C15 C18 C19 -67.4(4)
C12 C15 C18 C17 -176.3(6)
C16 C15 C18 C17 -5.7(11)
Sm1 C15 C18 C17 113.9(6)
C12 C15 C18 Sm1 69.8(4)
C16 C15 C18 Sm1 -119.6(7)
C19 Sm1 C18 C15 -114.0(6)
C4 Sm1 C18 C15 -96.0(5)
C5 Sm1 C18 C15 -10.8(5)
C3 Sm1 C18 C15 -53.6(5)
C11 Sm1 C18 C15 -76.7(4)
C1 Sm1 C18 C15 31.5(6)
C2 Sm1 C18 C15 155(2)
C12 Sm1 C18 C15 -37.1(4)
Si1 Sm1 C18 C15 160.4(4)
C4 Sm1 C18 C19 18.0(6)
C5 Sm1 C18 C19 103.1(4)
C3 Sm1 C18 C19 60.4(5)
C11 Sm1 C18 C19 37.3(4)
C15 Sm1 C18 C19 114.0(6)
C1 Sm1 C18 C19 145.4(4)
C2 Sm1 C18 C19 -91(2)
C12 Sm1 C18 C19 76.9(4)
Si1 Sm1 C18 C19 -85.6(4)
C19 Sm1 C18 C17 121.5(7)
C4 Sm1 C18 C17 139.5(5)
C5 Sm1 C18 C17 -135.3(5)
C3 Sm1 C18 C17 -178.1(4)
C11 Sm1 C18 C17 158.8(6)
C15 Sm1 C18 C17 -124.5(7)
C1 Sm1 C18 C17 -93.0(6)
C2 Sm1 C18 C17 30(3)
C12 Sm1 C18 C17 -161.6(6)
Si1 Sm1 C18 C17 35.9(5)
C12 C11 C19 C18 1.9(7)
C13 C11 C19 C18 -172.8(7)
Sm1 C11 C19 C18 71.4(4)
C12 C11 C19 C20 175.0(6)
C13 C11 C19 C20 0.3(11)
Sm1 C11 C19 C20 -115.6(6)
C12 C11 C19 Sm1 -69.4(4)
C13 C11 C19 Sm1 115.9(7)
C15 C18 C19 C11 -2.7(7)
C17 C18 C19 C11 176.0(6)
Sm1 C18 C19 C11 -71.9(4)
C15 C18 C19 C20 -175.7(6)
C17 C18 C19 C20 3.0(10)
Sm1 C18 C19 C20 115.2(6)
C15 C18 C19 Sm1 69.2(4)
C17 C18 C19 Sm1 -112.1(6)
C18 Sm1 C19 C11 112.6(6)
C4 Sm1 C19 C11 -57.6(5)
C5 Sm1 C19 C11 4.4(5)
C3 Sm1 C19 C11 -24.6(5)
C15 Sm1 C19 C11 76.4(4)
C1 Sm1 C19 C11 -2.6(9)
C2 Sm1 C19 C11 -76.7(5)
C12 Sm1 C19 C11 37.0(4)
Si1 Sm1 C19 C11 -156.5(4)
C4 Sm1 C19 C18 -170.2(3)
C5 Sm1 C19 C18 -108.2(4)
C3 Sm1 C19 C18 -137.1(4)
C11 Sm1 C19 C18 -112.6(6)
C15 Sm1 C19 C18 -36.1(4)
C1 Sm1 C19 C18 -115.2(7)
C2 Sm1 C19 C18 170.8(4)
C12 Sm1 C19 C18 -75.6(4)
Si1 Sm1 C19 C18 90.9(4)
C18 Sm1 C19 C20 -124.0(7)
C4 Sm1 C19 C20 65.9(6)
C5 Sm1 C19 C20 127.9(5)
C3 Sm1 C19 C20 98.9(5)
C11 Sm1 C19 C20 123.5(7)
C15 Sm1 C19 C20 -160.1(6)
C1 Sm1 C19 C20 120.8(7)
C2 Sm1 C19 C20 46.8(7)
C12 Sm1 C19 C20 160.5(6)
Si1 Sm1 C19 C20 -33.0(5)
Si1 O1 C21 C24 5.0(15)
Si1 O1 C21 C23 -119.5(8)
Si1 O1 C21 C22 124.0(7)
C33 N1 C25 C28 -178.1(6)
Si1 N1 C25 C28 -16.2(8)
C33 N1 C25 C27 -58.0(8)
Si1 N1 C25 C27 103.8(7)
C33 N1 C25 C26 64.1(8)
Si1 N1 C25 C26 -134.0(6)
C33 N2 C30 C31 69.1(9)
Si1 N2 C30 C31 -87.7(7)
C33 N2 C30 C32 -171.4(6)
Si1 N2 C30 C32 31.8(8)
C33 N2 C30 C29 -52.8(9)
Si1 N2 C30 C29 150.4(6)
C25 N1 C33 N2 177.2(5)
Si1 N1 C33 N2 9.7(5)
C25 N1 C33 C35 -4.3(10)
Si1 N1 C33 C35 -171.9(6)
C30 N2 C33 N1 -173.3(6)
Si1 N2 C33 N1 -9.7(5)
C30 N2 C33 C35 8.2(10)
Si1 N2 C33 C35 171.8(5)
N1 C33 C35 C38 -84.4(8)
N2 C33 C35 C38 93.8(8)
N1 C33 C35 C36 95.4(8)
N2 C33 C35 C36 -86.4(8)
C38 C35 C36 C34 -0.7(9)
C33 C35 C36 C34 179.6(6)
C37 C34 C36 C35 1.5(10)
C36 C34 C37 C39 -1.3(11)
C36 C35 C38 C39 -0.3(10)
C33 C35 C38 C39 179.4(6)
C34 C37 C39 C38 0.3(12)
C35 C38 C39 C37 0.5(11)
